data_1530419
loop_
_publ_author_name
'Middlemiss, N.'
'Hawthorne, F.C.'
'Calvo, C.'

_publ_section_title
;
 Crystal structure of vanadium(III)tris(metaphosphate)
;
_journal_name_full 'Canadian Journal of Chemistry'
_journal_page_first 1673
_journal_page_last 1679
_journal_volume 55
_journal_year 1977
_chemical_formula_sum 'O9 P3 V'
_chemical_name_systematic 'V (P O3)3'
_space_group_IT_number 9
_symmetry_space_group_name_Hall 'I -2yc'
_symmetry_space_group_name_H-M 'I 1 c 1'
_cell_angle_alpha 90
_cell_angle_beta 97.94
_cell_angle_gamma 90
_cell_formula_units_Z 12
_cell_length_a 10.615
_cell_length_b 19.095
_cell_length_c 9.432
_cell_volume 1893.476
_citation_journal_id_ASTM CJCHAG
_cod_data_source_file Middlemiss_CJCHAG_1977_107.cif
_cod_data_source_block O9P3V1
_cod_original_sg_symbol_Hall 'C -2yc (x,y,-x+z)'
_cod_original_formula_sum 'O9 P3 V1'
_cod_database_code 1530419

loop_
_symmetry_equiv_pos_as_xyz
x,y,z
x,-y,z+1/2
x+1/2,y+1/2,z+1/2
x+1/2,-y+1/2,z+1

loop_
_atom_site_label
_atom_site_type_symbol
_atom_site_fract_x
_atom_site_fract_y
_atom_site_fract_z
_atom_site_occupancy
_atom_site_U_iso_or_equiv
P3 P+5 0.0027 0.8142 0.7476 1 0.0
P2 P+5 0.0156 0.4803 0.7409 1 0.0
P9 P+5 0.8961 0.0267 0.5561 1 0.0
O26 O-2 0.977 0.4235 0.6178 1 0.0
P1 P+5 0.9756 0.1442 0.7657 1 0.0
O20 O-2 0.9695 0.6892 0.0056 1 0.0
O17 O-2 0.7683 0.284 0.9689 1 0.0
P7 P+5 0.8791 0.6965 0.5748 1 0.0
V3 V+3 0.2308 0.7549 0.2631 1 0.0
O21 O-2 0.0776 0.5603 0.3814 1 0.0
O2 O-2 0.0884 0.1321 0.2012 1 0.0
O7 O-2 0.1211 0.4803 0.1862 1 0.0
O5 O-2 0.8502 0.6635 0.7091 1 0.0
P5 P+5 0.0967 0.637 0.442 1 0.0
O8 O-2 0.8865 0.8371 0.8006 1 0.0
P6 P+5 0.1168 0.9681 0.4363 1 0.0
O6 O-2 0.7808 0.6097 0.9585 1 0.0
O1 O-2 0.9033 0.519 0.7784 1 0.0
O14 O-2 0.8775 0.1913 0.8121 1 0.0
O4 O-2 0.2262 0.0544 0.0417 1 0.0
O11 O-2 0.8769 0.9686 0.6562 1 0.0
O16 O-2 0.107 0.6876 0.3255 1 0.0
O24 O-2 0.036 0.9765 0.0181 1 0.0
V1 V+3 0.25 0.0798 0.25 1 0.0
O23 O-2 0.0125 0.9079 0.3906 1 0.0
O19 O-2 0.0835 0.2294 0.3723 1 0.0
O18 O-2 0.8414 0.3298 0.6975 1 0.0
O12 O-2 0.8011 0.9652 0.9295 1 0.0
O13 O-2 0.093 0.8251 0.2191 1 0.0
O10 O-2 0.2044 0.3651 0.0631 1 0.0
O9 O-2 0.1266 0.3577 0.3473 1 0.0
P8 P+5 0.8809 0.3629 0.571 1 0.0
O27 O-2 0.9072 0.0973 0.6453 1 0.0
O22 O-2 0.9679 0.3545 0.0103 1 0.0
O15 O-2 0.2022 0.7099 0.0734 1 0.0
O25 O-2 0.9673 0.7633 0.6137 1 0.0
P4 P+5 0.1026 0.3018 0.4494 1 0.0
V2 V+3 0.2529 0.4115 0.2479 1 0.0
O3 O-2 0.1501 0.9981 0.2994 1 0.0
